data_7247411
loop_
_publ_author_name
'Yuan, Xin-Yue'
'Cheng, Yan'
'Liu, Jun'
'Sun, Qi-Lei'
'Xue, Fu-Min'

_publ_section_title
;
 Six novel multicomponent systems of theobromine with carboxylic acids:
 crystallographic structures, solubility determination and DFT
 calculations
;
_journal_issue 40
_journal_name_full CrystEngComm
_journal_page_first 5682
_journal_page_last 5696
_journal_paper_doi 10.1039/D3CE00762F
_journal_volume 25
_journal_year 2023
_chemical_formula_moiety 'C7 H6 O5, C7 H8 N4 O2'
_chemical_formula_sum 'C14 H14 N4 O7'
_chemical_formula_weight 350.29
_space_group_crystal_system monoclinic
_space_group_IT_number 14
_space_group_name_Hall '-P 2ybc'
_space_group_name_H-M_alt 'P 1 21/c 1'
_atom_sites_solution_hydrogens geom
_audit_creation_date 2022-11-08
_audit_creation_method
;
Olex2 1.5-beta
(compiled 2022.04.07 svn.rca3783a0 for OlexSys, GUI svn.r6498)
;
_audit_update_record
;
2022-12-07 deposited with the CCDC.	2023-09-14 downloaded from the CCDC.
;
_cell_angle_alpha 90
_cell_angle_beta 95.122(2)
_cell_angle_gamma 90
_cell_formula_units_Z 4
_cell_length_a 7.9228(2)
_cell_length_b 6.33067(19)
_cell_length_c 29.1969(6)
_cell_measurement_reflns_used 3498
_cell_measurement_temperature 212.99(10)
_cell_measurement_theta_max 72.0430
_cell_measurement_theta_min 3.0080
_cell_volume 1458.57(6)
_computing_cell_refinement 'CrysAlisPro 1.171.42.49 (Rigaku OD, 2022)'
_computing_data_collection 'CrysAlisPro 1.171.42.49 (Rigaku OD, 2022)'
_computing_data_reduction 'CrysAlisPro 1.171.42.49 (Rigaku OD, 2022)'
_computing_molecular_graphics 'Olex2 1.5-beta (Dolomanov et al., 2009)'
_computing_publication_material 'Olex2 1.5-beta (Dolomanov et al., 2009)'
_computing_structure_refinement 'XL  (Sheldrick, 2008)'
_diffrn_ambient_environment N~2~
_diffrn_ambient_temperature 212.99(10)
_diffrn_detector 'Hybrid Pixel Array Detector'
_diffrn_detector_area_resol_mean 10.0000
_diffrn_detector_type HyPix
_diffrn_measured_fraction_theta_full 0.993
_diffrn_measured_fraction_theta_max 0.993
_diffrn_measurement_details
;
List of Runs (angles in degrees, time in seconds):

  # Type    Start    End  Width  t~exp~   \w     \q     \k     \f   Frames
#--------------------------------------------------------------------------
  1  \w     41.00  66.00   1.00    0.70    --   48.67-124.00 116.00   25
  2  \w     70.00 106.00   1.00    0.70    --   48.67-147.00 -48.00   36
  3  \w     36.00  63.00   1.00    4.50    --  106.65 -57.00-120.00   27
  4  \w     80.00 152.00   1.00    4.50    --  106.65 147.00   1.00   72
  5  \w     80.00 106.00   1.00    4.50    --  106.65 -99.00 120.00   26
  6  \w     36.00 111.00   1.00    4.50    --  106.65-124.00 116.00   75
  7  \w     34.00  74.00   1.00    4.50    --  106.65 -99.00 120.00   40
  8  \w     35.00 103.00   1.00    4.50    --  106.65-125.00  30.00   68
  9  \w    101.00 127.00   1.00    4.50    --  106.65-147.00 -48.00   26
 10  \w    -85.00 -19.00   1.00    4.50    --  -91.75 125.00 150.00   66
 11  \w    -76.00 -51.00   1.00    4.50    --  -91.75 124.00-164.00   25
 12  \w    -82.00 -56.00   1.00    0.70    --  -48.67 124.00-164.00   26
 13  \w    -27.00  25.00   1.00    0.70    --  -48.67  19.00-120.00   52
 14  \w    -26.00  25.00   1.00    0.70    --  -48.67  19.00 -60.00   51
 15  \w    -65.00 -20.00   1.00    4.50    --  -91.75  57.00  30.00   45
 16  \w   -165.00 -79.00   1.00    4.50    --  -91.75 -19.00 120.00   86
 17  \w   -143.00-118.00   1.00    4.50    --  -91.75-124.00 116.00   25
 18  \w   -118.00 -74.00   1.00    0.70    --  -48.67-125.00 150.00   44
 19  \w   -114.00 -88.00   1.00    0.70    --  -48.67-124.00 116.00   26
 20  \w   -119.00 -61.00   1.00    0.70    --  -48.67-147.00 -48.00   58
 21  \w    -99.00 -70.00   1.00    4.50    --  -91.75-147.00 -48.00   29
 22  \w   -158.00-125.00   1.00    4.50    --  -91.75 -57.00-120.00   33
;
_diffrn_measurement_device 'four-circle diffractometer'
_diffrn_measurement_device_type 'XtaLAB Synergy, Dualflex, HyPix'
_diffrn_measurement_method '\w scans'
_diffrn_orient_matrix_type 'CrysAlisPro convention (1999,Acta A55,543-557)'
_diffrn_orient_matrix_UB_11 0.0360579000
_diffrn_orient_matrix_UB_12 -0.2218115000
_diffrn_orient_matrix_UB_13 -0.0185580000
_diffrn_orient_matrix_UB_21 0.1121261000
_diffrn_orient_matrix_UB_22 0.0981877000
_diffrn_orient_matrix_UB_23 -0.0348593000
_diffrn_orient_matrix_UB_31 0.1556242000
_diffrn_orient_matrix_UB_32 -0.0196481000
_diffrn_orient_matrix_UB_33 0.0353269000
_diffrn_radiation_monochromator mirror
_diffrn_radiation_probe x-ray
_diffrn_radiation_type 'Cu K\a'
_diffrn_radiation_wavelength 1.54184
_diffrn_reflns_av_R_equivalents 0.0388
_diffrn_reflns_av_unetI/netI 0.0381
_diffrn_reflns_Laue_measured_fraction_full 0.993
_diffrn_reflns_Laue_measured_fraction_max 0.993
_diffrn_reflns_limit_h_max 9
_diffrn_reflns_limit_h_min -7
_diffrn_reflns_limit_k_max 6
_diffrn_reflns_limit_k_min -7
_diffrn_reflns_limit_l_max 34
_diffrn_reflns_limit_l_min -32
_diffrn_reflns_number 8987
_diffrn_reflns_point_group_measured_fraction_full 0.993
_diffrn_reflns_point_group_measured_fraction_max 0.993
_diffrn_reflns_theta_full 67.061
_diffrn_reflns_theta_max 67.061
_diffrn_reflns_theta_min 3.039
_diffrn_source 'micro-focus sealed X-ray tube'
_diffrn_source_type 'PhotonJet (Cu) X-ray Source'
_exptl_absorpt_coefficient_mu 1.121
_exptl_absorpt_correction_T_max 1.00000
_exptl_absorpt_correction_T_min 0.96589
_exptl_absorpt_correction_type multi-scan
_exptl_absorpt_process_details
;
CrysAlisPro 1.171.42.49 (Rigaku Oxford Diffraction, 2022)
Empirical absorption correction using spherical harmonics,
implemented in SCALE3 ABSPACK scaling algorithm.
;
_exptl_crystal_colour 'clear light colourless'
_exptl_crystal_colour_lustre clear
_exptl_crystal_colour_modifier light
_exptl_crystal_colour_primary colourless
_exptl_crystal_density_diffrn 1.595
_exptl_crystal_description block
_exptl_crystal_F_000 728
_exptl_crystal_size_max 0.06
_exptl_crystal_size_mid 0.06
_exptl_crystal_size_min 0.05
_refine_diff_density_max 0.283
_refine_diff_density_min -0.224
_refine_diff_density_rms 0.044
_refine_ls_extinction_method none
_refine_ls_goodness_of_fit_ref 1.043
_refine_ls_hydrogen_treatment constr
_refine_ls_matrix_type full
_refine_ls_number_parameters 232
_refine_ls_number_reflns 2591
_refine_ls_number_restraints 0
_refine_ls_restrained_S_all 1.043
_refine_ls_R_factor_all 0.0533
_refine_ls_R_factor_gt 0.0420
_refine_ls_shift/su_max 0.010
_refine_ls_shift/su_mean 0.000
_refine_ls_structure_factor_coef Fsqd
_refine_ls_weighting_details 'w=1/[\s^2^(Fo^2^)+(0.0589P)^2^+0.5167P] where P=(Fo^2^+2Fc^2^)/3'
_refine_ls_weighting_scheme calc
_refine_ls_wR_factor_gt 0.1084
_refine_ls_wR_factor_ref 0.1155
_reflns_Friedel_coverage 0.000
_reflns_number_gt 2130
_reflns_number_total 2591
_reflns_threshold_expression 'I > 2\s(I)'
_cod_data_source_file d3ce00762f2.cif
_cod_data_source_block 4
_cod_depositor_comments 'Adding full bibliography for 7247410--7247413.cif.'
_cod_original_cell_volume 1458.57(7)
_cod_database_code 7247411
_shelx_shelxl_version_number 2018/3
_chemical_oxdiff_formula CHNO
_shelx_space_group_comment
;
The symmetry employed for this shelxl refinement is uniquely defined
by the following loop, which should always be used as a source of
symmetry information in preference to the above space-group names.
They are only intended as comments.
;
_shelx_estimated_absorpt_t_max 0.946
_shelx_estimated_absorpt_t_min 0.936
_olex2_refinement_description
;
1. Fixed Uiso
 At 1.2 times of:
  All C(H) groups, All N(H) groups
 At 1.5 times of:
  All C(H,H,H) groups, All O(H) groups
2.a Aromatic/amide H refined with riding coordinates:
 N2(H2), C2(H2A), C5(H5), C3(H3)
2.b Idealised Me refined as rotating group:
 C11(H11A,H11B,H11C), C13(H13A,H13B,H13C)
2.c Idealised tetrahedral OH refined as rotating group:
 O1(H1), O4(H4), O7(H7), O3(H3A)
;
_olex2_submission_special_instructions 'No special instructions were received'
_oxdiff_exptl_absorpt_empirical_details
;
Empirical correction (ABSPACK) includes:
- Absorption correction using spherical harmonics
- Frame scaling
;
_oxdiff_exptl_absorpt_empirical_full_max 1.276
_oxdiff_exptl_absorpt_empirical_full_min 0.829

loop_
_space_group_symop_operation_xyz
'x, y, z'
'-x, y+1/2, -z+1/2'
'-x, -y, -z'
'x, -y-1/2, z-1/2'

loop_
_atom_site_label
_atom_site_type_symbol
_atom_site_fract_x
_atom_site_fract_y
_atom_site_fract_z
_atom_site_U_iso_or_equiv
_atom_site_adp_type
_atom_site_occupancy
_atom_site_site_symmetry_order
_atom_site_calc_flag
_atom_site_refinement_flags_posn
_atom_site_refinement_flags_adp
_atom_site_refinement_flags_occupancy
_atom_site_disorder_assembly
_atom_site_disorder_group
O1 O 0.37012(19) 0.8627(2) 0.31430(5) 0.0385(4) Uani 1 1 d . . . . .
H1 H 0.374503 0.880502 0.286272 0.058 Uiso 1 1 calc R U . . .
O4 O -0.0551(2) 1.6659(2) 0.36181(5) 0.0437(4) Uani 1 1 d . . . . .
H4 H -0.099386 1.760914 0.376237 0.066 Uiso 1 1 calc R U . . .
O6 O 0.59255(19) 1.4355(2) 0.27649(4) 0.0394(4) Uani 1 1 d . . . . .
O7 O 0.0486(2) 1.4848(3) 0.29175(5) 0.0441(4) Uani 1 1 d . . . . .
H7 H 0.002171 1.578735 0.305966 0.066 Uiso 1 1 calc R U . . .
N1 N 0.6944(2) 1.1942(3) 0.33013(5) 0.0312(4) Uani 1 1 d . . . . .
C1 C 0.6526(3) 1.2709(3) 0.40898(6) 0.0317(4) Uani 1 1 d . . . . .
N4 N 0.6947(2) 1.1689(3) 0.45041(6) 0.0396(4) Uani 1 1 d . . . . .
N2 N 0.5513(2) 1.4983(3) 0.35094(5) 0.0324(4) Uani 1 1 d . . . . .
H2 H 0.496711 1.611955 0.341712 0.039 Uiso 1 1 calc R U . . .
O2 O 0.0122(2) 1.5453(3) 0.43281(5) 0.0477(4) Uani 1 1 d . . . . .
O5 O 0.5057(2) 1.5887(3) 0.42420(5) 0.0470(4) Uani 1 1 d . . . . .
C4 C 0.1232(2) 1.3442(3) 0.32193(6) 0.0303(4) Uani 1 1 d . . . . .
C6 C 0.6121(2) 1.3783(3) 0.31657(6) 0.0301(4) Uani 1 1 d . . . . .
C8 C 0.0204(3) 1.5308(3) 0.39088(7) 0.0346(5) Uani 1 1 d . . . . .
C10 C 0.5645(3) 1.4642(3) 0.39813(7) 0.0328(5) Uani 1 1 d . . . . .
C12 C 0.2844(2) 1.0264(3) 0.33187(7) 0.0293(4) Uani 1 1 d . . . . .
C14 C 0.1918(3) 1.1988(3) 0.39775(6) 0.0328(4) Uani 1 1 d . . . . .
O3 O 0.1858(2) 1.2046(3) 0.44414(5) 0.0482(4) Uani 1 1 d . . . . .
H3A H 0.128462 1.307558 0.451088 0.072 Uiso 1 1 calc R U . . .
C7 C 0.1119(2) 1.3592(3) 0.37004(6) 0.0296(4) Uani 1 1 d . . . . .
C2 C 0.2090(2) 1.1799(3) 0.30331(6) 0.0310(4) Uani 1 1 d . . . . .
H2A H 0.216164 1.172608 0.271383 0.037 Uiso 1 1 calc R U . . .
C9 C 0.7126(2) 1.1444(3) 0.37613(6) 0.0297(4) Uani 1 1 d . . . . .
N3 N 0.7898(2) 0.9717(3) 0.39572(6) 0.0359(4) Uani 1 1 d . . . . .
C5 C 0.2768(3) 1.0332(3) 0.37922(7) 0.0337(5) Uani 1 1 d . . . . .
H5 H 0.328411 0.927453 0.398248 0.040 Uiso 1 1 calc R U . . .
C11 C 0.7596(3) 1.0536(4) 0.29585(7) 0.0411(5) Uani 1 1 d . . . . .
H11A H 0.711745 0.913646 0.298618 0.062 Uiso 1 1 calc R U . . .
H11B H 0.882073 1.045800 0.301009 0.062 Uiso 1 1 calc R U . . .
H11C H 0.728025 1.108483 0.265260 0.062 Uiso 1 1 calc R U . . .
C3 C 0.7755(3) 0.9930(4) 0.44070(7) 0.0417(5) Uani 1 1 d . . . . .
H3 H 0.817906 0.894633 0.462960 0.050 Uiso 1 1 calc R U . . .
C13 C 0.6541(4) 1.2425(5) 0.49569(7) 0.0586(7) Uani 1 1 d . . . . .
H13A H 0.711451 1.375437 0.502818 0.088 Uiso 1 1 calc R U . . .
H13B H 0.691287 1.138321 0.518771 0.088 Uiso 1 1 calc R U . . .
H13C H 0.532637 1.262603 0.495471 0.088 Uiso 1 1 calc R U . . .

loop_
_atom_site_aniso_label
_atom_site_aniso_U_11
_atom_site_aniso_U_22
_atom_site_aniso_U_33
_atom_site_aniso_U_23
_atom_site_aniso_U_13
_atom_site_aniso_U_12
O1 0.0531(9) 0.0335(8) 0.0297(7) -0.0001(6) 0.0081(6) 0.0123(7)
O4 0.0523(9) 0.0372(8) 0.0418(8) -0.0008(7) 0.0056(7) 0.0188(7)
O6 0.0496(9) 0.0447(9) 0.0246(7) 0.0044(6) 0.0068(6) 0.0036(7)
O7 0.0562(10) 0.0432(9) 0.0332(8) 0.0091(6) 0.0059(7) 0.0198(7)
N1 0.0351(9) 0.0328(9) 0.0263(8) -0.0030(7) 0.0052(7) 0.0040(7)
C1 0.0372(10) 0.0331(11) 0.0245(9) 0.0000(8) 0.0022(8) 0.0029(8)
N4 0.0536(11) 0.0397(10) 0.0257(8) 0.0004(7) 0.0042(7) 0.0100(8)
N2 0.0390(9) 0.0292(9) 0.0291(8) 0.0013(7) 0.0040(7) 0.0066(7)
O2 0.0605(10) 0.0494(10) 0.0338(8) -0.0061(7) 0.0072(7) 0.0152(8)
O5 0.0685(11) 0.0402(9) 0.0336(7) -0.0047(7) 0.0121(7) 0.0170(8)
C4 0.0295(9) 0.0324(10) 0.0290(9) 0.0042(8) 0.0015(7) -0.0002(8)
C6 0.0319(10) 0.0327(10) 0.0261(9) -0.0023(8) 0.0045(7) -0.0017(8)
C8 0.0348(10) 0.0332(11) 0.0358(11) -0.0014(9) 0.0032(8) 0.0004(9)
C10 0.0387(11) 0.0329(11) 0.0272(9) -0.0037(8) 0.0052(8) 0.0026(8)
C12 0.0301(10) 0.0262(9) 0.0319(10) -0.0011(8) 0.0040(8) -0.0003(8)
C14 0.0373(10) 0.0342(11) 0.0267(9) 0.0016(8) 0.0022(8) 0.0011(9)
O3 0.0709(11) 0.0492(10) 0.0248(7) 0.0015(7) 0.0057(7) 0.0196(8)
C7 0.0284(9) 0.0297(10) 0.0305(9) -0.0005(8) 0.0024(7) 0.0018(8)
C2 0.0337(10) 0.0342(11) 0.0252(9) 0.0000(8) 0.0036(7) 0.0004(8)
C9 0.0299(9) 0.0307(10) 0.0287(9) -0.0013(8) 0.0025(7) 0.0013(8)
N3 0.0412(10) 0.0331(9) 0.0335(9) 0.0017(7) 0.0039(7) 0.0083(7)
C5 0.0405(11) 0.0311(10) 0.0290(10) 0.0055(8) 0.0004(8) 0.0062(9)
C11 0.0456(12) 0.0445(13) 0.0338(11) -0.0100(10) 0.0072(9) 0.0081(10)
C3 0.0535(14) 0.0371(12) 0.0341(11) 0.0049(9) 0.0007(10) 0.0120(10)
C13 0.095(2) 0.0567(15) 0.0245(11) -0.0022(11) 0.0063(12) 0.0229(15)

loop_
_atom_type_symbol
_atom_type_description
_atom_type_scat_dispersion_real
_atom_type_scat_dispersion_imag
_atom_type_scat_source
C C 0.0181 0.0091 'International Tables Vol C Tables 4.2.6.8 and 6.1.1.4'
H H 0.0000 0.0000 'International Tables Vol C Tables 4.2.6.8 and 6.1.1.4'
N N 0.0311 0.0180 'International Tables Vol C Tables 4.2.6.8 and 6.1.1.4'
O O 0.0492 0.0322 'International Tables Vol C Tables 4.2.6.8 and 6.1.1.4'

loop_
_geom_angle_atom_site_label_1
_geom_angle_atom_site_label_2
_geom_angle_atom_site_label_3
_geom_angle
_geom_angle_site_symmetry_1
_geom_angle_site_symmetry_3
_geom_angle_publ_flag
C12 O1 H1 109.5 . . ?
C8 O4 H4 109.5 . . ?
C4 O7 H7 109.5 . . ?
C6 N1 C11 120.27(16) . . ?
C9 N1 C6 118.78(16) . . ?
C9 N1 C11 120.95(17) . . ?
N4 C1 C10 131.81(18) . . ?
C9 C1 N4 105.54(17) . . ?
C9 C1 C10 122.64(17) . . ?
C1 N4 C13 125.81(18) . . ?
C3 N4 C1 106.71(17) . . ?
C3 N4 C13 127.48(19) . . ?
C6 N2 H2 115.3 . . ?
C6 N2 C10 129.48(17) . . ?
C10 N2 H2 115.3 . . ?
O7 C4 C7 122.64(18) . . ?
O7 C4 C2 116.20(17) . . ?
C2 C4 C7 121.15(17) . . ?
O6 C6 N1 122.88(18) . . ?
O6 C6 N2 120.74(18) . . ?
N1 C6 N2 116.38(16) . . ?
O4 C8 C7 115.34(17) . . ?
O2 C8 O4 122.12(19) . . ?
O2 C8 C7 122.52(18) . . ?
N2 C10 C1 110.15(16) . . ?
O5 C10 C1 128.47(18) . . ?
O5 C10 N2 121.39(18) . . ?
O1 C12 C2 120.70(17) . . ?
O1 C12 C5 117.70(17) . . ?
C2 C12 C5 121.59(18) . . ?
O3 C14 C7 119.80(18) . . ?
O3 C14 C5 118.15(18) . . ?
C5 C14 C7 122.04(18) . . ?
C14 O3 H3A 109.5 . . ?
C4 C7 C8 122.49(17) . . ?
C14 C7 C4 117.00(18) . . ?
C14 C7 C8 120.51(17) . . ?
C4 C2 C12 119.61(17) . . ?
C4 C2 H2A 120.2 . . ?
C12 C2 H2A 120.2 . . ?
C1 C9 N1 122.54(18) . . ?
N3 C9 N1 127.04(17) . . ?
N3 C9 C1 110.42(17) . . ?
C3 N3 C9 105.05(17) . . ?
C12 C5 H5 120.7 . . ?
C14 C5 C12 118.61(18) . . ?
C14 C5 H5 120.7 . . ?
N1 C11 H11A 109.5 . . ?
N1 C11 H11B 109.5 . . ?
N1 C11 H11C 109.5 . . ?
H11A C11 H11B 109.5 . . ?
H11A C11 H11C 109.5 . . ?
H11B C11 H11C 109.5 . . ?
N4 C3 N3 112.29(18) . . ?
N4 C3 H3 123.9 . . ?
N3 C3 H3 123.9 . . ?
N4 C13 H13A 109.5 . . ?
N4 C13 H13B 109.5 . . ?
N4 C13 H13C 109.5 . . ?
H13A C13 H13B 109.5 . . ?
H13A C13 H13C 109.5 . . ?
H13B C13 H13C 109.5 . . ?

loop_
_geom_bond_atom_site_label_1
_geom_bond_atom_site_label_2
_geom_bond_distance
_geom_bond_site_symmetry_2
_geom_bond_publ_flag
O1 H1 0.8300 . ?
O1 C12 1.364(2) . ?
O4 H4 0.8300 . ?
O4 C8 1.311(3) . ?
O6 C6 1.222(2) . ?
O7 H7 0.8300 . ?
O7 C4 1.351(2) . ?
N1 C6 1.376(3) . ?
N1 C9 1.375(2) . ?
N1 C11 1.467(3) . ?
C1 N4 1.385(3) . ?
C1 C10 1.430(3) . ?
C1 C9 1.367(3) . ?
N4 C3 1.328(3) . ?
N4 C13 1.464(3) . ?
N2 H2 0.8700 . ?
N2 C6 1.379(3) . ?
N2 C10 1.389(2) . ?
O2 C8 1.235(2) . ?
O5 C10 1.217(2) . ?
C4 C7 1.419(3) . ?
C4 C2 1.381(3) . ?
C8 C7 1.468(3) . ?
C12 C2 1.381(3) . ?
C12 C5 1.390(3) . ?
C14 O3 1.360(2) . ?
C14 C7 1.413(3) . ?
C14 C5 1.382(3) . ?
O3 H3A 0.8300 . ?
C2 H2A 0.9400 . ?
C9 N3 1.354(3) . ?
N3 C3 1.335(3) . ?
C5 H5 0.9400 . ?
C11 H11A 0.9700 . ?
C11 H11B 0.9700 . ?
C11 H11C 0.9700 . ?
C3 H3 0.9400 . ?
C13 H13A 0.9700 . ?
C13 H13B 0.9700 . ?
C13 H13C 0.9700 . ?

loop_
_geom_torsion_atom_site_label_1
_geom_torsion_atom_site_label_2
_geom_torsion_atom_site_label_3
_geom_torsion_atom_site_label_4
_geom_torsion
_geom_torsion_site_symmetry_1
_geom_torsion_site_symmetry_2
_geom_torsion_site_symmetry_3
_geom_torsion_site_symmetry_4
_geom_torsion_publ_flag
O1 C12 C2 C4 -179.94(18) . . . . ?
O1 C12 C5 C14 179.47(18) . . . . ?
O4 C8 C7 C4 2.2(3) . . . . ?
O4 C8 C7 C14 -177.17(18) . . . . ?
O7 C4 C7 C8 -1.0(3) . . . . ?
O7 C4 C7 C14 178.36(18) . . . . ?
O7 C4 C2 C12 -178.14(18) . . . . ?
N1 C9 N3 C3 180.0(2) . . . . ?
C1 N4 C3 N3 0.0(3) . . . . ?
C1 C9 N3 C3 0.4(2) . . . . ?
N4 C1 C10 N2 -179.0(2) . . . . ?
N4 C1 C10 O5 0.8(4) . . . . ?
N4 C1 C9 N1 179.97(18) . . . . ?
N4 C1 C9 N3 -0.4(2) . . . . ?
O2 C8 C7 C4 -179.1(2) . . . . ?
O2 C8 C7 C14 1.5(3) . . . . ?
C6 N1 C9 C1 -0.2(3) . . . . ?
C6 N1 C9 N3 -179.79(19) . . . . ?
C6 N2 C10 C1 -1.5(3) . . . . ?
C6 N2 C10 O5 178.7(2) . . . . ?
C10 C1 N4 C3 179.5(2) . . . . ?
C10 C1 N4 C13 0.3(4) . . . . ?
C10 C1 C9 N1 0.6(3) . . . . ?
C10 C1 C9 N3 -179.69(19) . . . . ?
C10 N2 C6 O6 -178.0(2) . . . . ?
C10 N2 C6 N1 1.9(3) . . . . ?
O3 C14 C7 C4 179.85(18) . . . . ?
O3 C14 C7 C8 -0.8(3) . . . . ?
O3 C14 C5 C12 -179.68(19) . . . . ?
C7 C4 C2 C12 0.5(3) . . . . ?
C7 C14 C5 C12 0.5(3) . . . . ?
C2 C4 C7 C8 -179.48(19) . . . . ?
C2 C4 C7 C14 -0.1(3) . . . . ?
C2 C12 C5 C14 -0.2(3) . . . . ?
C9 N1 C6 O6 179.00(18) . . . . ?
C9 N1 C6 N2 -1.0(3) . . . . ?
C9 C1 N4 C3 0.2(2) . . . . ?
C9 C1 N4 C13 -178.9(2) . . . . ?
C9 C1 C10 N2 0.1(3) . . . . ?
C9 C1 C10 O5 179.9(2) . . . . ?
C9 N3 C3 N4 -0.2(3) . . . . ?
C5 C12 C2 C4 -0.3(3) . . . . ?
C5 C14 C7 C4 -0.4(3) . . . . ?
C5 C14 C7 C8 179.00(19) . . . . ?
C11 N1 C6 O6 -1.6(3) . . . . ?
C11 N1 C6 N2 178.45(18) . . . . ?
C11 N1 C9 C1 -179.59(19) . . . . ?
C11 N1 C9 N3 0.8(3) . . . . ?
C13 N4 C3 N3 179.1(2) . . . . ?
